data_4324170
loop_
_publ_author_name
'Rajendra S. Ghadwal'
'Kevin Pr\"opper'
'Birger Dittrich'
'Peter G. Jones'
'Herbert W. Roesky'

_publ_contact_author_address
;
Institut f\"ur Anorganische Chemie
Georg-August-Universit\"at G\"ottingen 
Tammanstr. 4, 37077 G\"ottingen (Germany)
;
_publ_contact_author_email hroesky@gwdg.de
_publ_contact_author_name 'Herbert W. Roesky'
_publ_section_title
;
 Neutral Pentacoordinate Silicon Fluorides Derived from Amidinate,
 Guanidinate, and Triazapentadienate Ligands and Base-Induced
 Disproportionation of Si2Cl6 to Stable Silylenes
;
_journal_name_full 'Inorganic Chemistry'
_journal_page_first 358
_journal_page_last 364
_journal_paper_doi 10.1021/ic1020548
_journal_volume 50
_journal_year 2011
_chemical_formula_sum 'C18 H29 Cl2 N5 Si'
_chemical_formula_weight 414.45
_chemical_name_systematic
;
 ?
;
_space_group_IT_number 2
_symmetry_cell_setting triclinic
_symmetry_space_group_name_Hall '-P 1'
_symmetry_space_group_name_H-M 'P -1'
_atom_sites_solution_hydrogens geom
_atom_sites_solution_primary direct
_atom_sites_solution_secondary difmap
_audit_creation_method SHELXL-97
_cell_angle_alpha 71.159(4)
_cell_angle_beta 75.077(4)
_cell_angle_gamma 85.845(4)
_cell_formula_units_Z 4
_cell_length_a 10.1387(4)
_cell_length_b 14.3972(6)
_cell_length_c 15.9813(6)
_cell_measurement_reflns_used 37217
_cell_measurement_temperature 100(2)
_cell_measurement_theta_max 30.7314
_cell_measurement_theta_min 3.3498
_cell_volume 2133.17(16)
_computing_cell_refinement
;
CrysAlis RED, Oxford Diffraction Ltd.,
Version 1.171.32.36 (release 29-09-2008 CrysAlis171 .NET)
(compiled Sep 29 2008,12:11:20)
;
_computing_data_collection
;
CrysAlis CCD, Oxford Diffraction Ltd.,
Version 1.171.32.36 (release 29-09-2008 CrysAlis171 .NET)
(compiled Sep 29 2008,12:11:20)
;
_computing_data_reduction
;
CrysAlis RED, Oxford Diffraction Ltd.,
Version 1.171.32.36 (release 29-09-2008 CrysAlis171 .NET)
(compiled Sep 29 2008,12:11:20)
;
_computing_molecular_graphics 'Siemens XP'
_computing_publication_material SHELXL-97
_computing_structure_refinement 'SHELXL-97 (Sheldrick, 1997)'
_computing_structure_solution 'SHELXS-97 (Sheldrick, 1990)'
_diffrn_ambient_temperature 100(2)
_diffrn_detector_area_resol_mean 16.1419
_diffrn_measured_fraction_theta_full 0.956
_diffrn_measured_fraction_theta_max 0.956
_diffrn_measurement_device_type 'Oxford Diffraction Xcalibur E'
_diffrn_measurement_method \w-scan
_diffrn_radiation_monochromator graphite
_diffrn_radiation_source 'Enhance (Mo) X-ray Source'
_diffrn_radiation_type MoK\a
_diffrn_radiation_wavelength 0.71073
_diffrn_reflns_av_R_equivalents 0.0255
_diffrn_reflns_av_sigmaI/netI 0.0289
_diffrn_reflns_limit_h_max 13
_diffrn_reflns_limit_h_min -14
_diffrn_reflns_limit_k_max 20
_diffrn_reflns_limit_k_min -20
_diffrn_reflns_limit_l_max 21
_diffrn_reflns_limit_l_min -22
_diffrn_reflns_number 73335
_diffrn_reflns_theta_full 30.03
_diffrn_reflns_theta_max 30.03
_diffrn_reflns_theta_min 3.36
_exptl_absorpt_coefficient_mu 0.373
_exptl_absorpt_correction_T_max 1.00000
_exptl_absorpt_correction_T_min 0.94873
_exptl_absorpt_correction_type multi-scan
_exptl_absorpt_process_details
;
CrysAlis RED, Oxford Diffraction Ltd.,
Version 1.171.32.36 (release 29-09-2008 CrysAlis171 .NET)
(compiled Sep 29 2008,12:11:20)
;
_exptl_crystal_colour colourless
_exptl_crystal_density_diffrn 1.290
_exptl_crystal_density_meas ?
_exptl_crystal_density_method 'not measured'
_exptl_crystal_description block
_exptl_crystal_F_000 880
_exptl_crystal_size_max 0.40
_exptl_crystal_size_mid 0.40
_exptl_crystal_size_min 0.25
_refine_diff_density_max 0.506
_refine_diff_density_min -0.236
_refine_diff_density_rms 0.051
_refine_ls_extinction_method none
_refine_ls_goodness_of_fit_ref 0.995
_refine_ls_hydrogen_treatment 'rigid methyls, others riding'
_refine_ls_matrix_type full
_refine_ls_number_parameters 485
_refine_ls_number_reflns 11924
_refine_ls_number_restraints 0
_refine_ls_restrained_S_all 0.995
_refine_ls_R_factor_all 0.0414
_refine_ls_R_factor_gt 0.0296
_refine_ls_shift/su_max 0.007
_refine_ls_shift/su_mean 0.000
_refine_ls_structure_factor_coef Fsqd
_refine_ls_weighting_details 'calc w=1/[\s^2^(Fo^2^)+(0.0538P)^2^] where P=(Fo^2^+2Fc^2^)/3'
_refine_ls_weighting_scheme calc
_refine_ls_wR_factor_gt 0.0820
_refine_ls_wR_factor_ref 0.0839
_reflns_number_gt 9126
_reflns_number_total 11924
_reflns_threshold_expression >2sigma(I)
_cod_data_source_file ic1020548_si_002.cif
_cod_data_source_block ghadsi
_cod_depositor_comments
;
The following automatic conversions were performed:

'_exptl_crystal_density_meas' value 'not measured' was changed to '?'
- the value is perceived as not measured.

Automatic conversion script
Id: cif_fix_values 3008 2015-01-20 13:52:24Z robertas 
;
_cod_original_cell_volume 2133.18(15)
_cod_database_code 4324170

loop_
_symmetry_equiv_pos_as_xyz
'x, y, z'
'-x, -y, -z'

loop_
_atom_site_label
_atom_site_type_symbol
_atom_site_fract_x
_atom_site_fract_y
_atom_site_fract_z
_atom_site_U_iso_or_equiv
_atom_site_adp_type
_atom_site_occupancy
_atom_site_symmetry_multiplicity
_atom_site_calc_flag
_atom_site_refinement_flags
_atom_site_disorder_assembly
_atom_site_disorder_group
Si1 Si 0.69129(3) 0.82896(2) 0.19635(2) 0.01518(7) Uani 1 1 d . . .
Cl1 Cl 0.67048(3) 0.67958(2) 0.22846(2) 0.02457(7) Uani 1 1 d . . .
Cl2 Cl 0.54694(3) 0.88754(2) 0.12671(2) 0.02367(7) Uani 1 1 d . . .
N1 N 0.65470(9) 0.86289(7) 0.29555(6) 0.01447(18) Uani 1 1 d . . .
N2 N 0.89703(9) 0.87751(7) 0.27517(7) 0.0181(2) Uani 1 1 d . . .
N3 N 0.84821(9) 0.86610(7) 0.13809(6) 0.0189(2) Uani 1 1 d . . .
N4 N 0.75280(10) 0.88742(8) 0.40612(7) 0.0204(2) Uani 1 1 d . . .
N5 N 1.06071(10) 0.91004(7) 0.14134(7) 0.0230(2) Uani 1 1 d . . .
C1 C 0.77070(11) 0.87484(8) 0.32368(7) 0.0155(2) Uani 1 1 d . . .
C2 C 0.92896(11) 0.88381(8) 0.18402(8) 0.0172(2) Uani 1 1 d . . .
C11 C 0.52570(11) 0.90976(9) 0.32366(7) 0.0165(2) Uani 1 1 d . . .
C12 C 0.52101(12) 1.01254(9) 0.29728(8) 0.0198(2) Uani 1 1 d . . .
C13 C 0.39406(12) 1.05608(10) 0.31610(9) 0.0260(3) Uani 1 1 d . . .
H13 H 0.3886 1.1256 0.2986 0.031 Uiso 1 1 calc R . .
C14 C 0.27622(12) 1.00031(11) 0.35963(10) 0.0303(3) Uani 1 1 d . . .
H14 H 0.1905 1.0314 0.3707 0.036 Uiso 1 1 calc R . .
C15 C 0.28338(12) 0.89973(11) 0.38681(9) 0.0274(3) Uani 1 1 d . . .
H15 H 0.2021 0.8619 0.4179 0.033 Uiso 1 1 calc R . .
C16 C 0.40721(11) 0.85178(9) 0.36981(8) 0.0201(2) Uani 1 1 d . . .
C17 C 0.64629(12) 1.07912(9) 0.24777(8) 0.0226(2) Uani 1 1 d . . .
H17 H 0.7288 1.0366 0.2463 0.027 Uiso 1 1 calc R . .
C18 C 0.64195(16) 1.13412(10) 0.14923(9) 0.0338(3) Uani 1 1 d . . .
H18A H 0.6413 1.0868 0.1169 0.051 Uiso 1 1 calc R . .
H18B H 0.7226 1.1770 0.1188 0.051 Uiso 1 1 calc R . .
H18C H 0.5593 1.1738 0.1487 0.051 Uiso 1 1 calc R . .
C19 C 0.65965(14) 1.15000(11) 0.29876(10) 0.0334(3) Uani 1 1 d . . .
H19A H 0.5806 1.1934 0.3002 0.050 Uiso 1 1 calc R . .
H19B H 0.7433 1.1895 0.2674 0.050 Uiso 1 1 calc R . .
H19C H 0.6636 1.1126 0.3613 0.050 Uiso 1 1 calc R . .
C20 C 0.40732(12) 0.74044(9) 0.40219(8) 0.0227(3) Uani 1 1 d . . .
H20 H 0.5043 0.7184 0.3902 0.027 Uiso 1 1 calc R . .
C21 C 0.33226(13) 0.69944(10) 0.34961(9) 0.0300(3) Uani 1 1 d . . .
H21A H 0.2361 0.7182 0.3622 0.045 Uiso 1 1 calc R . .
H21B H 0.3386 0.6277 0.3690 0.045 Uiso 1 1 calc R . .
H21C H 0.3741 0.7261 0.2840 0.045 Uiso 1 1 calc R . .
C22 C 0.34258(14) 0.69840(11) 0.50515(9) 0.0329(3) Uani 1 1 d . . .
H22A H 0.3829 0.7310 0.5380 0.049 Uiso 1 1 calc R . .
H22B H 0.3595 0.6278 0.5260 0.049 Uiso 1 1 calc R . .
H22C H 0.2440 0.7097 0.5171 0.049 Uiso 1 1 calc R . .
C23 C 0.63843(13) 0.84659(10) 0.48410(8) 0.0245(3) Uani 1 1 d . . .
H23A H 0.5803 0.9000 0.4976 0.037 Uiso 1 1 calc R . .
H23B H 0.6731 0.8101 0.5373 0.037 Uiso 1 1 calc R . .
H23C H 0.5850 0.8023 0.4698 0.037 Uiso 1 1 calc R . .
C24 C 0.86979(13) 0.91788(11) 0.42848(9) 0.0322(3) Uani 1 1 d . . .
H24A H 0.9245 0.8604 0.4502 0.048 Uiso 1 1 calc R . .
H24B H 0.8378 0.9488 0.4764 0.048 Uiso 1 1 calc R . .
H24C H 0.9258 0.9649 0.3739 0.048 Uiso 1 1 calc R . .
C25 C 1.15646(13) 0.92734(11) 0.18907(11) 0.0336(3) Uani 1 1 d . . .
H25A H 1.1090 0.9589 0.2342 0.050 Uiso 1 1 calc R . .
H25B H 1.2311 0.9701 0.1450 0.050 Uiso 1 1 calc R . .
H25C H 1.1936 0.8646 0.2200 0.050 Uiso 1 1 calc R . .
C26 C 1.11832(13) 0.91374(10) 0.04724(9) 0.0295(3) Uani 1 1 d . . .
H26A H 1.0507 0.8894 0.0250 0.044 Uiso 1 1 calc R . .
H26B H 1.1997 0.8726 0.0436 0.044 Uiso 1 1 calc R . .
H26C H 1.1435 0.9816 0.0096 0.044 Uiso 1 1 calc R . .
Si2 Si 0.03203(3) 0.33346(2) 0.32226(2) 0.01556(7) Uani 1 1 d . . .
Cl3 Cl -0.00462(3) 0.18681(2) 0.35005(2) 0.02681(7) Uani 1 1 d . . .
Cl4 Cl -0.12532(3) 0.40182(2) 0.269768(19) 0.02474(7) Uani 1 1 d . . .
N1' N 0.18499(9) 0.37356(7) 0.23993(6) 0.01418(18) Uani 1 1 d . . .
N2' N 0.28204(9) 0.38687(7) 0.35890(6) 0.01772(19) Uani 1 1 d . . .
N3' N 0.03886(10) 0.35547(8) 0.41606(7) 0.0213(2) Uani 1 1 d . . .
N4' N 0.41684(9) 0.41242(7) 0.21650(6) 0.01749(19) Uani 1 1 d . . .
N5' N 0.16599(10) 0.39498(8) 0.49957(7) 0.0231(2) Uani 1 1 d . . .
C1' C 0.29190(11) 0.38962(8) 0.27465(7) 0.0149(2) Uani 1 1 d . . .
C2' C 0.15820(11) 0.37864(8) 0.42236(7) 0.0174(2) Uani 1 1 d . . .
C11' C 0.18540(10) 0.42199(8) 0.14414(7) 0.0151(2) Uani 1 1 d . . .
C12' C 0.18803(11) 0.52514(8) 0.11099(7) 0.0172(2) Uani 1 1 d . . .
C13' C 0.18118(11) 0.57049(9) 0.02053(8) 0.0212(2) Uani 1 1 d . . .
H13' H 0.1824 0.6401 -0.0031 0.025 Uiso 1 1 calc R . .
C14' C 0.17274(12) 0.51646(10) -0.03498(8) 0.0253(3) Uani 1 1 d . . .
H14' H 0.1676 0.5488 -0.0961 0.030 Uiso 1 1 calc R . .
C15' C 0.17181(12) 0.41530(10) -0.00186(8) 0.0238(3) Uani 1 1 d . . .
H15' H 0.1665 0.3786 -0.0408 0.029 Uiso 1 1 calc R . .
C16' C 0.17848(11) 0.36558(9) 0.08800(8) 0.0189(2) Uani 1 1 d . . .
C17' C 0.19626(12) 0.59160(9) 0.16652(8) 0.0219(2) Uani 1 1 d . . .
H17' H 0.2020 0.5491 0.2288 0.026 Uiso 1 1 calc R . .
C18' C 0.06840(14) 0.65426(10) 0.17686(9) 0.0319(3) Uani 1 1 d . . .
H18D H 0.0595 0.6954 0.1164 0.048 Uiso 1 1 calc R . .
H18E H 0.0760 0.6961 0.2131 0.048 Uiso 1 1 calc R . .
H18F H -0.0122 0.6114 0.2077 0.048 Uiso 1 1 calc R . .
C19' C 0.32575(14) 0.65584(10) 0.12289(9) 0.0301(3) Uani 1 1 d . . .
H19D H 0.4061 0.6138 0.1194 0.045 Uiso 1 1 calc R . .
H19E H 0.3310 0.6972 0.1601 0.045 Uiso 1 1 calc R . .
H19F H 0.3228 0.6976 0.0613 0.045 Uiso 1 1 calc R . .
C20' C 0.17843(12) 0.25421(9) 0.11878(9) 0.0230(2) Uani 1 1 d . . .
H20' H 0.1926 0.2300 0.1819 0.028 Uiso 1 1 calc R . .
C21' C 0.03952(13) 0.21451(11) 0.12122(10) 0.0320(3) Uani 1 1 d . . .
H21D H -0.0342 0.2432 0.1580 0.048 Uiso 1 1 calc R . .
H21E H 0.0366 0.1429 0.1483 0.048 Uiso 1 1 calc R . .
H21F H 0.0281 0.2322 0.0589 0.048 Uiso 1 1 calc R . .
C22' C 0.29347(14) 0.21436(11) 0.05613(10) 0.0340(3) Uani 1 1 d . . .
H22D H 0.2739 0.2292 -0.0038 0.051 Uiso 1 1 calc R . .
H22E H 0.2994 0.1431 0.0832 0.051 Uiso 1 1 calc R . .
H22F H 0.3804 0.2453 0.0490 0.051 Uiso 1 1 calc R . .
C23' C 0.46763(12) 0.37944(9) 0.13722(8) 0.0228(2) Uani 1 1 d . . .
H23D H 0.4102 0.3251 0.1419 0.034 Uiso 1 1 calc R . .
H23E H 0.5618 0.3571 0.1345 0.034 Uiso 1 1 calc R . .
H23F H 0.4651 0.4338 0.0817 0.034 Uiso 1 1 calc R . .
C24' C 0.52137(12) 0.44985(10) 0.24609(9) 0.0254(3) Uani 1 1 d . . .
H24D H 0.4799 0.4959 0.2789 0.038 Uiso 1 1 calc R . .
H24E H 0.5932 0.4837 0.1926 0.038 Uiso 1 1 calc R . .
H24F H 0.5609 0.3950 0.2866 0.038 Uiso 1 1 calc R . .
C25' C 0.29178(14) 0.41579(11) 0.51697(9) 0.0317(3) Uani 1 1 d . . .
H25D H 0.3676 0.4181 0.4639 0.048 Uiso 1 1 calc R . .
H25E H 0.3081 0.3641 0.5707 0.048 Uiso 1 1 calc R . .
H25F H 0.2850 0.4792 0.5281 0.048 Uiso 1 1 calc R . .
C26' C 0.04523(14) 0.38439(10) 0.57463(8) 0.0296(3) Uani 1 1 d . . .
H26D H -0.0365 0.3964 0.5508 0.044 Uiso 1 1 calc R . .
H26E H 0.0499 0.4319 0.6060 0.044 Uiso 1 1 calc R . .
H26F H 0.0409 0.3177 0.6177 0.044 Uiso 1 1 calc R . .

loop_
_atom_site_aniso_label
_atom_site_aniso_U_11
_atom_site_aniso_U_22
_atom_site_aniso_U_33
_atom_site_aniso_U_23
_atom_site_aniso_U_13
_atom_site_aniso_U_12
Si1 0.01452(15) 0.01752(15) 0.01284(14) -0.00558(12) -0.00118(11) -0.00007(11)
Cl1 0.02942(16) 0.01915(14) 0.02423(15) -0.00935(11) -0.00066(12) -0.00410(11)
Cl2 0.02089(14) 0.03406(17) 0.01938(14) -0.01161(12) -0.00792(11) 0.00507(12)
N1 0.0118(4) 0.0181(5) 0.0132(4) -0.0060(4) -0.0013(3) 0.0004(3)
N2 0.0154(5) 0.0178(5) 0.0200(5) -0.0049(4) -0.0043(4) 0.0017(4)
N3 0.0166(5) 0.0204(5) 0.0159(5) -0.0045(4) 0.0006(4) 0.0009(4)
N4 0.0179(5) 0.0275(5) 0.0176(5) -0.0087(4) -0.0047(4) -0.0019(4)
N5 0.0142(5) 0.0219(5) 0.0271(5) -0.0045(4) 0.0009(4) -0.0009(4)
C1 0.0162(5) 0.0123(5) 0.0167(5) -0.0028(4) -0.0043(4) 0.0000(4)
C2 0.0149(5) 0.0120(5) 0.0201(6) -0.0024(4) -0.0007(4) 0.0027(4)
C11 0.0126(5) 0.0249(6) 0.0131(5) -0.0090(4) -0.0019(4) 0.0022(4)
C12 0.0195(6) 0.0245(6) 0.0168(5) -0.0092(5) -0.0043(4) 0.0027(5)
C13 0.0242(6) 0.0292(7) 0.0303(7) -0.0168(6) -0.0093(5) 0.0088(5)
C14 0.0161(6) 0.0469(8) 0.0375(8) -0.0282(7) -0.0071(5) 0.0102(5)
C15 0.0149(6) 0.0435(8) 0.0270(7) -0.0194(6) 0.0004(5) -0.0023(5)
C16 0.0160(5) 0.0308(7) 0.0153(5) -0.0108(5) -0.0021(4) -0.0018(5)
C17 0.0219(6) 0.0187(6) 0.0243(6) -0.0058(5) -0.0031(5) 0.0033(5)
C18 0.0484(9) 0.0243(7) 0.0238(7) -0.0044(5) -0.0041(6) -0.0003(6)
C19 0.0312(7) 0.0355(8) 0.0353(8) -0.0145(6) -0.0048(6) -0.0082(6)
C20 0.0186(6) 0.0291(7) 0.0182(6) -0.0070(5) 0.0009(4) -0.0077(5)
C21 0.0262(7) 0.0354(8) 0.0290(7) -0.0114(6) -0.0029(5) -0.0111(6)
C22 0.0313(7) 0.0401(8) 0.0199(6) -0.0055(6) 0.0047(5) -0.0132(6)
C23 0.0268(6) 0.0315(7) 0.0139(5) -0.0066(5) -0.0032(5) -0.0010(5)
C24 0.0265(7) 0.0472(9) 0.0313(7) -0.0195(7) -0.0107(6) -0.0053(6)
C25 0.0156(6) 0.0337(8) 0.0473(9) -0.0076(6) -0.0062(6) -0.0029(5)
C26 0.0196(6) 0.0278(7) 0.0256(7) 0.0018(5) 0.0070(5) 0.0041(5)
Si2 0.01199(14) 0.02065(16) 0.01200(14) -0.00285(12) -0.00205(11) -0.00120(11)
Cl3 0.02772(16) 0.02254(15) 0.02666(16) -0.00388(12) -0.00371(12) -0.00701(12)
Cl4 0.01341(13) 0.03899(18) 0.01707(13) -0.00316(12) -0.00379(10) 0.00355(11)
N1' 0.0112(4) 0.0177(5) 0.0127(4) -0.0036(4) -0.0029(3) 0.0004(3)
N2' 0.0164(5) 0.0201(5) 0.0155(5) -0.0027(4) -0.0056(4) 0.0001(4)
N3' 0.0179(5) 0.0311(6) 0.0135(5) -0.0060(4) -0.0017(4) -0.0033(4)
N4' 0.0121(4) 0.0218(5) 0.0179(5) -0.0058(4) -0.0028(4) -0.0008(4)
N5' 0.0238(5) 0.0305(6) 0.0152(5) -0.0068(4) -0.0048(4) -0.0035(4)
C1' 0.0141(5) 0.0126(5) 0.0167(5) -0.0023(4) -0.0050(4) 0.0010(4)
C2' 0.0205(6) 0.0167(5) 0.0135(5) -0.0019(4) -0.0051(4) 0.0004(4)
C11' 0.0097(5) 0.0234(6) 0.0108(5) -0.0048(4) -0.0011(4) 0.0014(4)
C12' 0.0113(5) 0.0241(6) 0.0135(5) -0.0046(4) -0.0012(4) 0.0028(4)
C13' 0.0147(5) 0.0277(6) 0.0151(5) -0.0003(5) -0.0016(4) 0.0010(5)
C14' 0.0169(6) 0.0438(8) 0.0107(5) -0.0035(5) -0.0020(4) -0.0008(5)
C15' 0.0165(6) 0.0412(8) 0.0165(6) -0.0141(5) -0.0021(4) -0.0007(5)
C16' 0.0102(5) 0.0290(6) 0.0177(5) -0.0099(5) -0.0009(4) 0.0007(4)
C17' 0.0310(7) 0.0169(6) 0.0159(5) -0.0036(4) -0.0056(5) 0.0038(5)
C18' 0.0389(8) 0.0236(7) 0.0249(7) -0.0052(5) 0.0009(6) 0.0091(6)
C19' 0.0372(8) 0.0233(7) 0.0311(7) -0.0064(5) -0.0128(6) -0.0022(6)
C20' 0.0207(6) 0.0271(6) 0.0252(6) -0.0150(5) -0.0041(5) 0.0005(5)
C21' 0.0283(7) 0.0366(8) 0.0364(8) -0.0180(6) -0.0068(6) -0.0063(6)
C22' 0.0335(7) 0.0362(8) 0.0372(8) -0.0239(7) -0.0026(6) 0.0051(6)
C23' 0.0145(5) 0.0289(6) 0.0239(6) -0.0107(5) -0.0009(5) 0.0035(5)
C24' 0.0155(6) 0.0330(7) 0.0279(7) -0.0098(5) -0.0040(5) -0.0058(5)
C25' 0.0371(8) 0.0382(8) 0.0260(7) -0.0115(6) -0.0158(6) -0.0033(6)
C26' 0.0375(7) 0.0351(7) 0.0146(6) -0.0089(5) -0.0019(5) -0.0003(6)

loop_
_atom_type_symbol
_atom_type_description
_atom_type_scat_dispersion_real
_atom_type_scat_dispersion_imag
_atom_type_scat_source
C C 0.0033 0.0016 'International Tables Vol C Tables 4.2.6.8 and 6.1.1.4'
H H 0.0000 0.0000 'International Tables Vol C Tables 4.2.6.8 and 6.1.1.4'
N N 0.0061 0.0033 'International Tables Vol C Tables 4.2.6.8 and 6.1.1.4'
Si Si 0.0817 0.0704 'International Tables Vol C Tables 4.2.6.8 and 6.1.1.4'
Cl Cl 0.1484 0.1585 'International Tables Vol C Tables 4.2.6.8 and 6.1.1.4'

loop_
_geom_angle_atom_site_label_1
_geom_angle_atom_site_label_2
_geom_angle_atom_site_label_3
_geom_angle
_geom_angle_site_symmetry_1
_geom_angle_site_symmetry_3
_geom_angle_publ_flag
N3 Si1 N1 108.12(5) . . ?
N3 Si1 Cl2 113.72(4) . . ?
N1 Si1 Cl2 108.31(3) . . ?
N3 Si1 Cl1 111.12(4) . . ?
N1 Si1 Cl1 110.56(3) . . ?
Cl2 Si1 Cl1 104.962(18) . . ?
C1 N1 C11 121.55(9) . . ?
C1 N1 Si1 113.89(7) . . ?
C11 N1 Si1 120.64(7) . . ?
C1 N2 C2 122.39(10) . . ?
C2 N3 Si1 116.54(8) . . ?
C1 N4 C24 118.45(10) . . ?
C1 N4 C23 124.26(10) . . ?
C24 N4 C23 114.86(10) . . ?
C2 N5 C26 121.73(11) . . ?
C2 N5 C25 122.21(11) . . ?
C26 N5 C25 115.82(10) . . ?
N2 C1 N4 116.42(10) . . ?
N2 C1 N1 125.19(10) . . ?
N4 C1 N1 118.36(9) . . ?
N3 C2 N5 119.54(10) . . ?
N3 C2 N2 127.72(10) . . ?
N5 C2 N2 112.73(10) . . ?
C12 C11 C16 121.41(10) . . ?
C12 C11 N1 118.84(10) . . ?
C16 C11 N1 119.54(10) . . ?
C13 C12 C11 117.94(11) . . ?
C13 C12 C17 118.34(11) . . ?
C11 C12 C17 123.72(10) . . ?
C14 C13 C12 121.42(12) . . ?
C15 C14 C13 119.74(12) . . ?
C14 C15 C16 121.57(12) . . ?
C15 C16 C11 117.88(12) . . ?
C15 C16 C20 118.63(11) . . ?
C11 C16 C20 123.49(10) . . ?
C12 C17 C18 110.68(11) . . ?
C12 C17 C19 111.09(10) . . ?
C18 C17 C19 111.38(11) . . ?
C16 C20 C21 111.01(11) . . ?
C16 C20 C22 111.57(10) . . ?
C21 C20 C22 109.71(10) . . ?
N3' Si2 N1' 108.70(5) . . ?
N3' Si2 Cl4 113.31(4) . . ?
N1' Si2 Cl4 108.46(3) . . ?
N3' Si2 Cl3 110.05(4) . . ?
N1' Si2 Cl3 112.07(3) . . ?
Cl4 Si2 Cl3 104.254(19) . . ?
C1' N1' C11' 120.65(8) . . ?
C1' N1' Si2 114.46(7) . . ?
C11' N1' Si2 120.76(7) . . ?
C1' N2' C2' 122.53(10) . . ?
C2' N3' Si2 117.80(8) . . ?
C1' N4' C23' 124.48(9) . . ?
C1' N4' C24' 118.44(9) . . ?
C23' N4' C24' 115.08(9) . . ?
C2' N5' C25' 123.95(10) . . ?
C2' N5' C26' 120.32(10) . . ?
C25' N5' C26' 115.55(10) . . ?
N2' C1' N4' 116.01(10) . . ?
N2' C1' N1' 125.95(10) . . ?
N4' C1' N1' 118.02(9) . . ?
N3' C2' N5' 118.52(10) . . ?
N3' C2' N2' 127.63(10) . . ?
N5' C2' N2' 113.83(10) . . ?
C12' C11' C16' 121.36(10) . . ?
C12' C11' N1' 118.60(10) . . ?
C16' C11' N1' 120.01(10) . . ?
C13' C12' C11' 117.96(11) . . ?
C13' C12' C17' 117.19(11) . . ?
C11' C12' C17' 124.85(10) . . ?
C14' C13' C12' 121.44(12) . . ?
C13' C14' C15' 119.98(11) . . ?
C14' C15' C16' 121.31(11) . . ?
C15' C16' C11' 117.95(11) . . ?
C15' C16' C20' 118.01(11) . . ?
C11' C16' C20' 124.05(10) . . ?
C12' C17' C18' 111.05(10) . . ?
C12' C17' C19' 110.26(10) . . ?
C18' C17' C19' 111.22(10) . . ?
C16' C20' C22' 111.79(10) . . ?
C16' C20' C21' 110.23(11) . . ?
C22' C20' C21' 109.46(10) . . ?

loop_
_geom_bond_atom_site_label_1
_geom_bond_atom_site_label_2
_geom_bond_distance
_geom_bond_site_symmetry_2
_geom_bond_publ_flag
Si1 N3 1.6501(10) . ?
Si1 N1 1.7494(9) . ?
Si1 Cl2 2.0361(4) . ?
Si1 Cl1 2.0568(4) . ?
N1 C1 1.4023(14) . ?
N1 C11 1.4604(14) . ?
N2 C1 1.3113(14) . ?
N2 C2 1.3824(15) . ?
N3 C2 1.3172(15) . ?
N4 C1 1.3520(14) . ?
N4 C24 1.4567(15) . ?
N4 C23 1.4576(15) . ?
N5 C2 1.3525(14) . ?
N5 C26 1.4511(16) . ?
N5 C25 1.4579(17) . ?
C11 C12 1.4024(16) . ?
C11 C16 1.4054(15) . ?
C12 C13 1.3948(16) . ?
C12 C17 1.5256(16) . ?
C13 C14 1.3807(18) . ?
C14 C15 1.373(2) . ?
C15 C16 1.3952(17) . ?
C16 C20 1.5172(17) . ?
C17 C18 1.5277(18) . ?
C17 C19 1.5289(18) . ?
C20 C21 1.5324(17) . ?
C20 C22 1.5371(17) . ?
Si2 N3' 1.6479(10) . ?
Si2 N1' 1.7487(9) . ?
Si2 Cl4 2.0362(4) . ?
Si2 Cl3 2.0533(4) . ?
N1' C1' 1.4019(14) . ?
N1' C11' 1.4620(13) . ?
N2' C1' 1.3120(14) . ?
N2' C2' 1.3810(14) . ?
N3' C2' 1.3147(15) . ?
N4' C1' 1.3539(14) . ?
N4' C23' 1.4537(15) . ?
N4' C24' 1.4638(14) . ?
N5' C2' 1.3508(14) . ?
N5' C25' 1.4440(16) . ?
N5' C26' 1.4538(15) . ?
C11' C12' 1.4060(16) . ?
C11' C16' 1.4074(15) . ?
C12' C13' 1.3988(15) . ?
C12' C17' 1.5193(16) . ?
C13' C14' 1.3762(18) . ?
C14' C15' 1.3795(19) . ?
C15' C16' 1.3994(16) . ?
C16' C20' 1.5178(17) . ?
C17' C18' 1.5291(17) . ?
C17' C19' 1.5340(18) . ?
C20' C22' 1.5378(17) . ?
C20' C21' 1.5445(17) . ?

loop_
_geom_torsion_atom_site_label_1
_geom_torsion_atom_site_label_2
_geom_torsion_atom_site_label_3
_geom_torsion_atom_site_label_4
_geom_torsion
_geom_torsion_site_symmetry_1
_geom_torsion_site_symmetry_2
_geom_torsion_site_symmetry_3
_geom_torsion_site_symmetry_4
_geom_torsion_publ_flag
N3 Si1 N1 C1 -24.51(9) . . . . ?
Cl2 Si1 N1 C1 -148.16(7) . . . . ?
Cl1 Si1 N1 C1 97.35(7) . . . . ?
N3 Si1 N1 C11 133.52(8) . . . . ?
Cl2 Si1 N1 C11 9.86(9) . . . . ?
Cl1 Si1 N1 C11 -104.63(8) . . . . ?
N1 Si1 N3 C2 20.31(10) . . . . ?
Cl2 Si1 N3 C2 140.63(8) . . . . ?
Cl1 Si1 N3 C2 -101.20(8) . . . . ?
C2 N2 C1 N4 -167.85(10) . . . . ?
C2 N2 C1 N1 10.25(17) . . . . ?
C24 N4 C1 N2 9.48(16) . . . . ?
C23 N4 C1 N2 -151.89(11) . . . . ?
C24 N4 C1 N1 -168.75(11) . . . . ?
C23 N4 C1 N1 29.88(17) . . . . ?
C11 N1 C1 N2 -146.73(11) . . . . ?
Si1 N1 C1 N2 11.07(14) . . . . ?
C11 N1 C1 N4 31.33(15) . . . . ?
Si1 N1 C1 N4 -170.86(8) . . . . ?
Si1 N3 C2 N5 176.92(8) . . . . ?
Si1 N3 C2 N2 -1.85(16) . . . . ?
C26 N5 C2 N3 -3.68(17) . . . . ?
C25 N5 C2 N3 -177.84(11) . . . . ?
C26 N5 C2 N2 175.27(10) . . . . ?
C25 N5 C2 N2 1.11(16) . . . . ?
C1 N2 C2 N3 -16.66(18) . . . . ?
C1 N2 C2 N5 164.50(10) . . . . ?
C1 N1 C11 C12 62.01(14) . . . . ?
Si1 N1 C11 C12 -94.32(11) . . . . ?
C1 N1 C11 C16 -123.13(11) . . . . ?
Si1 N1 C11 C16 80.54(12) . . . . ?
C16 C11 C12 C13 -1.65(17) . . . . ?
N1 C11 C12 C13 173.11(10) . . . . ?
C16 C11 C12 C17 179.51(11) . . . . ?
N1 C11 C12 C17 -5.73(16) . . . . ?
C11 C12 C13 C14 0.24(18) . . . . ?
C17 C12 C13 C14 179.15(11) . . . . ?
C12 C13 C14 C15 1.3(2) . . . . ?
C13 C14 C15 C16 -1.4(2) . . . . ?
C14 C15 C16 C11 0.03(18) . . . . ?
C14 C15 C16 C20 179.76(12) . . . . ?
C12 C11 C16 C15 1.52(17) . . . . ?
N1 C11 C16 C15 -173.20(10) . . . . ?
C12 C11 C16 C20 -178.20(11) . . . . ?
N1 C11 C16 C20 7.08(16) . . . . ?
C13 C12 C17 C18 -68.70(14) . . . . ?
C11 C12 C17 C18 110.13(13) . . . . ?
C13 C12 C17 C19 55.57(15) . . . . ?
C11 C12 C17 C19 -125.60(12) . . . . ?
C15 C16 C20 C21 67.10(14) . . . . ?
C11 C16 C20 C21 -113.18(12) . . . . ?
C15 C16 C20 C22 -55.59(15) . . . . ?
C11 C16 C20 C22 124.12(12) . . . . ?
N3' Si2 N1' C1' 16.50(9) . . . . ?
Cl4 Si2 N1' C1' 140.10(7) . . . . ?
Cl3 Si2 N1' C1' -105.35(7) . . . . ?
N3' Si2 N1' C11' -140.79(8) . . . . ?
Cl4 Si2 N1' C11' -17.19(9) . . . . ?
Cl3 Si2 N1' C11' 97.35(8) . . . . ?
N1' Si2 N3' C2' -13.17(11) . . . . ?
Cl4 Si2 N3' C2' -133.82(8) . . . . ?
Cl3 Si2 N3' C2' 109.90(9) . . . . ?
C2' N2' C1' N4' 170.50(10) . . . . ?
C2' N2' C1' N1' -7.85(18) . . . . ?
C23' N4' C1' N2' 151.56(11) . . . . ?
C24' N4' C1' N2' -11.49(15) . . . . ?
C23' N4' C1' N1' -29.95(16) . . . . ?
C24' N4' C1' N1' 167.00(10) . . . . ?
C11' N1' C1' N2' 149.97(11) . . . . ?
Si2 N1' C1' N2' -7.36(15) . . . . ?
C11' N1' C1' N4' -28.36(15) . . . . ?
Si2 N1' C1' N4' 174.32(8) . . . . ?
Si2 N3' C2' N5' -178.69(9) . . . . ?
Si2 N3' C2' N2' -0.21(17) . . . . ?
C25' N5' C2' N3' 176.58(11) . . . . ?
C26' N5' C2' N3' 1.64(17) . . . . ?
C25' N5' C2' N2' -2.11(17) . . . . ?
C26' N5' C2' N2' -177.05(11) . . . . ?
C1' N2' C2' N3' 12.94(19) . . . . ?
C1' N2' C2' N5' -168.52(11) . . . . ?
C1' N1' C11' C12' -59.35(13) . . . . ?
Si2 N1' C11' C12' 96.54(10) . . . . ?
C1' N1' C11' C16' 122.82(11) . . . . ?
Si2 N1' C11' C16' -81.29(11) . . . . ?
C16' C11' C12' C13' 1.08(15) . . . . ?
N1' C11' C12' C13' -176.72(9) . . . . ?
C16' C11' C12' C17' -179.62(10) . . . . ?
N1' C11' C12' C17' 2.58(16) . . . . ?
C11' C12' C13' C14' -0.30(16) . . . . ?
C17' C12' C13' C14' -179.65(11) . . . . ?
C12' C13' C14' C15' -0.43(17) . . . . ?
C13' C14' C15' C16' 0.39(18) . . . . ?
C14' C15' C16' C11' 0.37(16) . . . . ?
C14' C15' C16' C20' -179.37(10) . . . . ?
C12' C11' C16' C15' -1.11(16) . . . . ?
N1' C11' C16' C15' 176.65(9) . . . . ?
C12' C11' C16' C20' 178.60(10) . . . . ?
N1' C11' C16' C20' -3.63(16) . . . . ?
C13' C12' C17' C18' 62.54(13) . . . . ?
C11' C12' C17' C18' -116.76(12) . . . . ?
C13' C12' C17' C19' -61.20(13) . . . . ?
C11' C12' C17' C19' 119.50(12) . . . . ?
C15' C16' C20' C22' 55.17(14) . . . . ?
C11' C16' C20' C22' -124.55(12) . . . . ?
C15' C16' C20' C21' -66.81(13) . . . . ?
C11' C16' C20' C21' 113.47(12) . . . . ?
